data_8102803
loop_
_publ_author_name
'Xiao-Ling Wang'
'Bin-Rui Liu'

_publ_section_title
;
 Crystal structure of N-formylanonaine, C18H15NO3, at 103 K
;
_journal_issue 3
_journal_name_full 'Zeitschrift f\"ur Kristallographie - New Crystal Structures'
_journal_page_first 559
_journal_volume 225
_journal_year 2010
_chemical_formula_sum 'C18 H15 N O3'
_chemical_formula_weight 293.31
_chemical_name_systematic
; 
N-Formylanonaine
;
_space_group_IT_number 19
_symmetry_cell_setting orthorhombic
_symmetry_space_group_name_Hall 'P 2ac 2ab'
_symmetry_space_group_name_H-M 'P 21 21 21'
_atom_sites_solution_hydrogens geom
_atom_sites_solution_primary direct
_atom_sites_solution_secondary difmap
_audit_creation_method SHELXL-97
_cell_angle_alpha 90.00
_cell_angle_beta 90.00
_cell_angle_gamma 90.00
_cell_formula_units_Z 4
_cell_length_a 7.0524(19)
_cell_length_b 11.472(3)
_cell_length_c 16.774(5)
_cell_measurement_reflns_used 4374
_cell_measurement_temperature 103(2)
_cell_measurement_theta_max 27.50
_cell_measurement_theta_min 3.01
_cell_volume 1357.1(7)
_computing_cell_refinement 'CrystalClear (Rigaku Inc., 2008)'
_computing_data_collection 'CrystalClear (Rigaku Inc., 2008)'
_computing_data_reduction 'CrystalClear (Rigaku Inc., 2008)'
_computing_structure_refinement 'SHELXL-97 (Sheldrick, 1997)'
_computing_structure_solution 'SHELXS-97 (Sheldrick, 1990)'
_diffrn_ambient_temperature 103(2)
_diffrn_detector_area_resol_mean 28.5714
_diffrn_measured_fraction_theta_full 0.998
_diffrn_measured_fraction_theta_max 0.998
_diffrn_measurement_device_type AFC10/Saturn724+
_diffrn_measurement_method 'phi and omega scans'
_diffrn_radiation_monochromator graphite
_diffrn_radiation_source 'Rotating Anode'
_diffrn_radiation_type MoK\a
_diffrn_radiation_wavelength 0.71073
_diffrn_reflns_av_R_equivalents 0.0304
_diffrn_reflns_av_sigmaI/netI 0.0214
_diffrn_reflns_limit_h_max 9
_diffrn_reflns_limit_h_min -8
_diffrn_reflns_limit_k_max 12
_diffrn_reflns_limit_k_min -14
_diffrn_reflns_limit_l_max 21
_diffrn_reflns_limit_l_min -21
_diffrn_reflns_number 10695
_diffrn_reflns_theta_full 27.48
_diffrn_reflns_theta_max 27.48
_diffrn_reflns_theta_min 3.13
_diffrn_standards_decay_% 0
_diffrn_standards_interval_count 0
_diffrn_standards_interval_time 0
_diffrn_standards_number 0
_exptl_absorpt_coefficient_mu 0.098
_exptl_absorpt_correction_type none
_exptl_crystal_colour Colorless
_exptl_crystal_density_diffrn 1.436
_exptl_crystal_density_method 'not measured'
_exptl_crystal_description Block
_exptl_crystal_F_000 616
_exptl_crystal_size_max 0.37
_exptl_crystal_size_mid 0.33
_exptl_crystal_size_min 0.30
_refine_diff_density_max 0.240
_refine_diff_density_min -0.189
_refine_diff_density_rms 0.038
_refine_ls_abs_structure_details 'Flack H D (1983), Acta Cryst. A39, 876-881'
_refine_ls_abs_structure_Flack 0(10)
_refine_ls_extinction_method none
_refine_ls_goodness_of_fit_ref 1.001
_refine_ls_hydrogen_treatment mixed
_refine_ls_matrix_type full
_refine_ls_number_parameters 199
_refine_ls_number_reflns 1796
_refine_ls_number_restraints 0
_refine_ls_restrained_S_all 1.001
_refine_ls_R_factor_all 0.0351
_refine_ls_R_factor_gt 0.0323
_refine_ls_shift/su_max 0.000
_refine_ls_shift/su_mean 0.000
_refine_ls_structure_factor_coef Fsqd
_refine_ls_weighting_details 'calc w=1/[\s^2^(Fo^2^)+(0.0416P)^2^+0.3960P] where P=(Fo^2^+2Fc^2^)/3'
_refine_ls_weighting_scheme calc
_refine_ls_wR_factor_gt 0.0751
_refine_ls_wR_factor_ref 0.0768
_reflns_number_gt 1715
_reflns_number_total 1796
_reflns_threshold_expression >2sigma(I)
_cod_data_source_file 1267-3120.cff
_cod_data_source_block N-Formylanonaine
_cod_depositor_comments
;
The following automatic conversions were performed:
'_symmetry_cell_setting' value 'Orthorhombic' changed to 'orthorhombic'
according to '/home/saulius/struct/CIF-dictionaries/cif_core.dic'
dictionary named 'cif_core.dic' version 2.4.1 from 2010-06-29.

Automatic conversion script
Id: cif_fix_enum 1555 2011-01-17 13:19:09Z saulius 
;
_cod_original_cell_volume 1357.1(6)
_cod_original_sg_symbol_H-M P2(1)2(1)2(1)
_cod_database_code 8102803

loop_
_symmetry_equiv_pos_as_xyz
'x, y, z'
'-x+1/2, -y, z+1/2'
'-x, y+1/2, -z+1/2'
'x+1/2, -y+1/2, -z'

loop_
_atom_site_label
_atom_site_type_symbol
_atom_site_fract_x
_atom_site_fract_y
_atom_site_fract_z
_atom_site_U_iso_or_equiv
_atom_site_adp_type
_atom_site_occupancy
_atom_site_symmetry_multiplicity
_atom_site_calc_flag
_atom_site_refinement_flags
_atom_site_disorder_assembly
_atom_site_disorder_group
O1 O 0.69689(19) 0.39058(11) 0.39478(8) 0.0196(3) Uani 1 1 d . . .
O2 O 0.4370(2) 0.35360(11) 0.47493(8) 0.0240(3) Uani 1 1 d . . .
O3 O 0.5466(2) 1.04055(11) 0.37023(8) 0.0242(3) Uani 1 1 d . . .
N6 N 0.3526(2) 0.88224(13) 0.36034(9) 0.0175(3) Uani 1 1 d . . .
C3 C 0.2915(3) 0.54717(16) 0.46220(10) 0.0186(4) Uani 1 1 d . . .
H3 H 0.1845 0.5290 0.4943 0.022 Uiso 1 1 calc R . .
C13 C 0.3891(3) 0.99547(15) 0.37216(11) 0.0193(4) Uani 1 1 d . . .
H13 H 0.2842 1.0450 0.3829 0.023 Uiso 1 1 calc R . .
C1 C 0.5869(3) 0.48977(15) 0.40045(10) 0.0153(4) Uani 1 1 d . . .
C3A C 0.3122(2) 0.65731(15) 0.42634(10) 0.0159(4) Uani 1 1 d . . .
C11A C 0.7608(3) 0.62133(15) 0.30262(10) 0.0149(3) Uani 1 1 d . . .
C2 C 0.4321(3) 0.46748(15) 0.44891(10) 0.0178(4) Uani 1 1 d . . .
C9 C 1.0302(3) 0.66677(16) 0.18445(11) 0.0215(4) Uani 1 1 d . . .
H9 H 1.1206 0.6815 0.1437 0.026 Uiso 1 1 calc R . .
C11 C 0.9249(3) 0.55275(15) 0.29583(11) 0.0192(4) Uani 1 1 d . . .
H11 H 0.9448 0.4901 0.3319 0.023 Uiso 1 1 calc R . .
C11B C 0.6095(2) 0.59535(14) 0.36128(10) 0.0137(3) Uani 1 1 d . . .
C11C C 0.4695(2) 0.68074(14) 0.37878(10) 0.0140(3) Uani 1 1 d . . .
C10 C 1.0580(3) 0.57550(16) 0.23714(12) 0.0217(4) Uani 1 1 d . . .
H10 H 1.1684 0.5284 0.2331 0.026 Uiso 1 1 calc R . .
C7 C 0.5607(3) 0.79086(15) 0.25729(10) 0.0167(3) Uani 1 1 d . . .
H7A H 0.4543 0.7553 0.2274 0.020 Uiso 1 1 calc R . .
H7B H 0.5857 0.8691 0.2347 0.020 Uiso 1 1 calc R . .
C4 C 0.1617(3) 0.74876(16) 0.43822(11) 0.0201(4) Uani 1 1 d . . .
H4A H 0.1855 0.7910 0.4887 0.024 Uiso 1 1 calc R . .
H4B H 0.0359 0.7109 0.4420 0.024 Uiso 1 1 calc R . .
C6A C 0.5088(2) 0.80147(14) 0.34552(10) 0.0150(4) Uani 1 1 d . . .
H6 H 0.6227 0.8326 0.3739 0.018 Uiso 1 1 calc R . .
C7A C 0.7351(3) 0.71570(15) 0.24990(10) 0.0160(3) Uani 1 1 d . . .
C8 C 0.8705(3) 0.73679(16) 0.19120(11) 0.0194(4) Uani 1 1 d . . .
H8 H 0.8533 0.7999 0.1553 0.023 Uiso 1 1 calc R . .
C12 C 0.6214(3) 0.31242(15) 0.45377(12) 0.0226(4) Uani 1 1 d . . .
H12A H 0.6132 0.2324 0.4319 0.027 Uiso 1 1 calc R . .
H12B H 0.7046 0.3110 0.5013 0.027 Uiso 1 1 calc R . .
C5 C 0.1620(3) 0.83465(16) 0.36911(11) 0.0197(4) Uani 1 1 d . . .
H5A H 0.1236 0.7946 0.3194 0.024 Uiso 1 1 calc R . .
H5B H 0.0707 0.8984 0.3796 0.024 Uiso 1 1 calc R . .

loop_
_atom_site_aniso_label
_atom_site_aniso_U_11
_atom_site_aniso_U_22
_atom_site_aniso_U_33
_atom_site_aniso_U_23
_atom_site_aniso_U_13
_atom_site_aniso_U_12
O1 0.0229(7) 0.0125(6) 0.0233(6) 0.0030(5) 0.0032(5) 0.0033(5)
O2 0.0267(7) 0.0158(6) 0.0293(7) 0.0061(6) 0.0072(6) 0.0025(6)
O3 0.0254(7) 0.0158(6) 0.0313(7) 0.0006(6) -0.0025(7) -0.0004(6)
N6 0.0173(7) 0.0142(7) 0.0210(7) 0.0000(6) -0.0008(6) 0.0035(6)
C3 0.0187(9) 0.0216(9) 0.0154(8) -0.0003(7) 0.0040(7) -0.0012(7)
C13 0.0233(9) 0.0146(8) 0.0199(9) 0.0005(7) -0.0026(8) 0.0047(7)
C1 0.0166(8) 0.0143(8) 0.0150(7) -0.0018(6) -0.0017(7) 0.0022(7)
C3A 0.0165(8) 0.0161(8) 0.0151(7) -0.0027(7) -0.0002(7) 0.0012(7)
C11A 0.0151(8) 0.0130(8) 0.0167(7) -0.0023(6) -0.0006(7) -0.0016(7)
C2 0.0231(9) 0.0146(8) 0.0159(8) 0.0017(7) -0.0002(7) -0.0015(7)
C9 0.0185(9) 0.0239(9) 0.0221(9) -0.0052(8) 0.0069(8) -0.0075(8)
C11 0.0185(9) 0.0163(8) 0.0228(9) -0.0016(7) -0.0001(8) -0.0001(7)
C11B 0.0141(8) 0.0138(7) 0.0132(7) -0.0014(6) -0.0017(7) -0.0012(7)
C11C 0.0152(8) 0.0132(8) 0.0135(7) -0.0021(6) -0.0025(7) 0.0007(7)
C10 0.0163(9) 0.0197(8) 0.0291(9) -0.0063(8) 0.0035(8) -0.0011(7)
C7 0.0198(8) 0.0132(7) 0.0172(8) 0.0021(7) -0.0008(7) -0.0005(7)
C4 0.0168(9) 0.0189(9) 0.0244(9) -0.0032(7) 0.0034(8) 0.0014(7)
C6A 0.0146(8) 0.0123(8) 0.0182(8) -0.0014(7) -0.0016(7) 0.0021(7)
C7A 0.0184(8) 0.0145(8) 0.0151(8) -0.0028(7) -0.0003(7) -0.0027(7)
C8 0.0229(9) 0.0183(8) 0.0171(8) -0.0010(7) 0.0012(7) -0.0068(8)
C12 0.0287(10) 0.0148(8) 0.0243(9) 0.0030(7) 0.0046(8) 0.0006(8)
C5 0.0149(8) 0.0191(9) 0.0251(9) -0.0029(8) -0.0012(8) 0.0032(7)

loop_
_atom_type_symbol
_atom_type_description
_atom_type_scat_dispersion_real
_atom_type_scat_dispersion_imag
_atom_type_scat_source
C C 0.0033 0.0000 'International Tables Vol C Tables 4.2.6.8 and 6.1.1.4'
H H 0.0000 0.0000 'International Tables Vol C Tables 4.2.6.8 and 6.1.1.4'
N N 0.0061 0.0000 'International Tables Vol C Tables 4.2.6.8 and 6.1.1.4'
O O 0.0106 0.0000 'International Tables Vol C Tables 4.2.6.8 and 6.1.1.4'

loop_
_geom_angle_atom_site_label_1
_geom_angle_atom_site_label_2
_geom_angle_atom_site_label_3
_geom_angle
_geom_angle_site_symmetry_1
_geom_angle_site_symmetry_3
_geom_angle_publ_flag
C1 O1 C12 105.00(14) . . ?
C2 O2 C12 104.93(14) . . ?
C13 N6 C5 121.68(16) . . ?
C13 N6 C6A 119.74(16) . . ?
C5 N6 C6A 118.33(14) . . ?
C2 C3 C3A 117.09(17) . . ?
C2 C3 H3 121.5 . . ?
C3A C3 H3 121.5 . . ?
O3 C13 N6 125.41(17) . . ?
O3 C13 H13 117.3 . . ?
N6 C13 H13 117.3 . . ?
O1 C1 C2 109.34(15) . . ?
O1 C1 C11B 128.53(16) . . ?
C2 C1 C11B 121.97(16) . . ?
C11C C3A C3 120.07(16) . . ?
C11C C3A C4 120.20(16) . . ?
C3 C3A C4 119.72(16) . . ?
C11 C11A C7A 119.05(16) . . ?
C11 C11A C11B 122.33(16) . . ?
C7A C11A C11B 118.58(16) . . ?
C3 C2 O2 126.90(17) . . ?
C3 C2 C1 122.97(17) . . ?
O2 C2 C1 109.95(16) . . ?
C10 C9 C8 120.02(17) . . ?
C10 C9 H9 120.0 . . ?
C8 C9 H9 120.0 . . ?
C10 C11 C11A 120.71(17) . . ?
C10 C11 H11 119.6 . . ?
C11A C11 H11 119.6 . . ?
C1 C11B C11C 115.11(16) . . ?
C1 C11B C11A 124.94(16) . . ?
C11C C11B C11A 119.91(15) . . ?
C3A C11C C11B 122.59(15) . . ?
C3A C11C C6A 122.12(15) . . ?
C11B C11C C6A 115.22(15) . . ?
C9 C10 C11 120.04(17) . . ?
C9 C10 H10 120.0 . . ?
C11 C10 H10 120.0 . . ?
C7A C7 C6A 108.68(14) . . ?
C7A C7 H7A 110.0 . . ?
C6A C7 H7A 110.0 . . ?
C7A C7 H7B 110.0 . . ?
C6A C7 H7B 110.0 . . ?
H7A C7 H7B 108.3 . . ?
C3A C4 C5 110.44(15) . . ?
C3A C4 H4A 109.6 . . ?
C5 C4 H4A 109.6 . . ?
C3A C4 H4B 109.6 . . ?
C5 C4 H4B 109.6 . . ?
H4A C4 H4B 108.1 . . ?
N6 C6A C11C 112.26(14) . . ?
N6 C6A C7 113.30(14) . . ?
C11C C6A C7 109.06(14) . . ?
N6 C6A H6 107.3 . . ?
C11C C6A H6 107.3 . . ?
C7 C6A H6 107.3 . . ?
C8 C7A C11A 119.25(17) . . ?
C8 C7A C7 121.22(16) . . ?
C11A C7A C7 119.53(15) . . ?
C9 C8 C7A 120.90(17) . . ?
C9 C8 H8 119.5 . . ?
C7A C8 H8 119.5 . . ?
O2 C12 O1 107.57(14) . . ?
O2 C12 H12A 110.2 . . ?
O1 C12 H12A 110.2 . . ?
O2 C12 H12B 110.2 . . ?
O1 C12 H12B 110.2 . . ?
H12A C12 H12B 108.5 . . ?
N6 C5 C4 108.71(15) . . ?
N6 C5 H5A 109.9 . . ?
C4 C5 H5A 109.9 . . ?
N6 C5 H5B 109.9 . . ?
C4 C5 H5B 109.9 . . ?
H5A C5 H5B 108.3 . . ?

loop_
_geom_bond_atom_site_label_1
_geom_bond_atom_site_label_2
_geom_bond_distance
_geom_bond_site_symmetry_2
_geom_bond_publ_flag
O1 C1 1.380(2) . ?
O1 C12 1.437(2) . ?
O2 C2 1.378(2) . ?
O2 C12 1.428(2) . ?
O3 C13 1.225(2) . ?
N6 C13 1.339(2) . ?
N6 C5 1.458(2) . ?
N6 C6A 1.460(2) . ?
C3 C2 1.367(3) . ?
C3 C3A 1.407(3) . ?
C3 H3 0.9500 . ?
C13 H13 0.9500 . ?
C1 C2 1.385(3) . ?
C1 C11B 1.387(2) . ?
C3A C11C 1.393(2) . ?
C3A C4 1.506(2) . ?
C11A C11 1.404(2) . ?
C11A C7A 1.410(2) . ?
C11A C11B 1.482(2) . ?
C9 C10 1.384(3) . ?
C9 C8 1.388(3) . ?
C9 H9 0.9500 . ?
C11 C10 1.385(3) . ?
C11 H11 0.9500 . ?
C11B C11C 1.421(2) . ?
C11C C6A 1.519(2) . ?
C10 H10 0.9500 . ?
C7 C7A 1.507(2) . ?
C7 C6A 1.529(2) . ?
C7 H7A 0.9900 . ?
C7 H7B 0.9900 . ?
C4 C5 1.521(3) . ?
C4 H4A 0.9900 . ?
C4 H4B 0.9900 . ?
C6A H6 1.0000 . ?
C7A C8 1.393(2) . ?
C8 H8 0.9500 . ?
C12 H12A 0.9900 . ?
C12 H12B 0.9900 . ?
C5 H5A 0.9900 . ?
C5 H5B 0.9900 . ?

loop_
_geom_torsion_atom_site_label_1
_geom_torsion_atom_site_label_2
_geom_torsion_atom_site_label_3
_geom_torsion_atom_site_label_4
_geom_torsion
_geom_torsion_site_symmetry_1
_geom_torsion_site_symmetry_2
_geom_torsion_site_symmetry_3
_geom_torsion_site_symmetry_4
_geom_torsion_publ_flag
C5 N6 C13 O3 175.74(17) . . . . ?
C6A N6 C13 O3 1.5(3) . . . . ?
C12 O1 C1 C2 -10.31(19) . . . . ?
C12 O1 C1 C11B 174.31(18) . . . . ?
C2 C3 C3A C11C 0.9(3) . . . . ?
C2 C3 C3A C4 179.62(16) . . . . ?
C3A C3 C2 O2 -176.87(17) . . . . ?
C3A C3 C2 C1 -2.2(3) . . . . ?
C12 O2 C2 C3 -173.34(18) . . . . ?
C12 O2 C2 C1 11.38(19) . . . . ?
O1 C1 C2 C3 -176.15(16) . . . . ?
C11B C1 C2 C3 -0.4(3) . . . . ?
O1 C1 C2 O2 -0.6(2) . . . . ?
C11B C1 C2 O2 175.09(15) . . . . ?
C7A C11A C11 C10 -1.4(3) . . . . ?
C11B C11A C11 C10 176.12(16) . . . . ?
O1 C1 C11B C11C 178.85(16) . . . . ?
C2 C1 C11B C11C 4.0(2) . . . . ?
O1 C1 C11B C11A 1.1(3) . . . . ?
C2 C1 C11B C11A -173.77(16) . . . . ?
C11 C11A C11B C1 -16.9(3) . . . . ?
C7A C11A C11B C1 160.62(17) . . . . ?
C11 C11A C11B C11C 165.39(16) . . . . ?
C7A C11A C11B C11C -17.0(2) . . . . ?
C3 C3A C11C C11B 2.9(3) . . . . ?
C4 C3A C11C C11B -175.79(16) . . . . ?
C3 C3A C11C C6A -173.76(16) . . . . ?
C4 C3A C11C C6A 7.5(2) . . . . ?
C1 C11B C11C C3A -5.3(2) . . . . ?
C11A C11B C11C C3A 172.63(16) . . . . ?
C1 C11B C11C C6A 171.65(15) . . . . ?
C11A C11B C11C C6A -10.5(2) . . . . ?
C8 C9 C10 C11 1.1(3) . . . . ?
C11A C11 C10 C9 0.1(3) . . . . ?
C11C C3A C4 C5 24.3(2) . . . . ?
C3 C3A C4 C5 -154.48(16) . . . . ?
C13 N6 C6A C11C 147.47(16) . . . . ?
C5 N6 C6A C11C -26.9(2) . . . . ?
C13 N6 C6A C7 -88.4(2) . . . . ?
C5 N6 C6A C7 97.16(18) . . . . ?
C3A C11C C6A N6 -7.6(2) . . . . ?
C11B C11C C6A N6 175.49(14) . . . . ?
C3A C11C C6A C7 -133.99(16) . . . . ?
C11B C11C C6A C7 49.1(2) . . . . ?
C7A C7 C6A N6 174.17(14) . . . . ?
C7A C7 C6A C11C -60.02(18) . . . . ?
C11 C11A C7A C8 1.6(2) . . . . ?
C11B C11A C7A C8 -176.05(15) . . . . ?
C11 C11A C7A C7 -179.24(15) . . . . ?
C11B C11A C7A C7 3.1(2) . . . . ?
C6A C7 C7A C8 -145.58(16) . . . . ?
C6A C7 C7A C11A 35.3(2) . . . . ?
C10 C9 C8 C7A -0.9(3) . . . . ?
C11A C7A C8 C9 -0.5(3) . . . . ?
C7 C7A C8 C9 -179.62(16) . . . . ?
C2 O2 C12 O1 -17.62(18) . . . . ?
C1 O1 C12 O2 17.28(18) . . . . ?
C13 N6 C5 C4 -115.52(18) . . . . ?
C6A N6 C5 C4 58.8(2) . . . . ?
C3A C4 C5 N6 -54.58(19) . . . . ?

loop_
_cod_related_entry_id
_cod_related_entry_database
_cod_related_entry_code
1 ChemSpider 139447
